data_2205959
loop_
_publ_author_name
'Todd, Malcolm J.'
'Harrison, William T. A.'

_publ_section_title
;
 Bis(cycloheptylaminium) hydrogenarsenate monohydrate
;
_journal_issue 6
_journal_name_full 'Acta Crystallographica Section E'
_journal_page_first m1024
_journal_page_last m1026
_journal_paper_doi 10.1107/S1600536805012912
_journal_volume 61
_journal_year 2005
_chemical_formula_iupac '2C7 H16 N +, H As O4 2-, H2 O'
_chemical_formula_moiety '2C7 H16 N +, As H O4 2-, H2 O'
_chemical_formula_sum 'C14 H35 As N2 O5'
_chemical_formula_weight 386.36
_chemical_name_systematic
;
Bis(cycloheptylaminium) hydrogenarsenate monohydrate
;
_space_group_IT_number 14
_symmetry_cell_setting monoclinic
_symmetry_space_group_name_Hall '-P 2yn'
_symmetry_space_group_name_H-M 'P 1 21/n 1'
_atom_sites_solution_hydrogens 'difmap (O-H) and geom (others)'
_atom_sites_solution_primary direct
_atom_sites_solution_secondary difmap
_audit_creation_method SHELXL-97
_cell_angle_alpha 90.00
_cell_angle_beta 110.0396(11)
_cell_angle_gamma 90.00
_cell_formula_units_Z 4
_cell_length_a 15.5003(4)
_cell_length_b 6.40050(10)
_cell_length_c 20.1552(5)
_cell_measurement_reflns_used 4402
_cell_measurement_temperature 120(2)
_cell_measurement_theta_max 27.48
_cell_measurement_theta_min 2.91
_cell_volume 1878.53(7)
_computing_cell_refinement COLLECT
_computing_data_collection 'COLLECT (Enraf-Nonius, 1999)'
_computing_data_reduction COLLECT
_computing_molecular_graphics 'ORTEP-3 (Farrugia, 1997) and ATOMS (Shape Software, 1999)'
_computing_publication_material SHELXL97
_computing_structure_refinement 'SHELXL97 (Sheldrick, 1997)'
_computing_structure_solution 'SHELXS97 (Sheldrick, 1997)'
_diffrn_ambient_temperature 120(2)
_diffrn_measured_fraction_theta_full 0.989
_diffrn_measured_fraction_theta_max 0.989
_diffrn_measurement_device_type 'Nonius KappaCCD'
_diffrn_measurement_method '\w and \f'
_diffrn_radiation_monochromator graphite
_diffrn_radiation_source 'fine-focus sealed tube'
_diffrn_radiation_type MoK\a
_diffrn_radiation_wavelength 0.71073
_diffrn_reflns_av_R_equivalents 0.0379
_diffrn_reflns_av_sigmaI/netI 0.0368
_diffrn_reflns_limit_h_max 20
_diffrn_reflns_limit_h_min -15
_diffrn_reflns_limit_k_max 7
_diffrn_reflns_limit_k_min -8
_diffrn_reflns_limit_l_max 25
_diffrn_reflns_limit_l_min -26
_diffrn_reflns_number 17560
_diffrn_reflns_theta_full 27.56
_diffrn_reflns_theta_max 27.56
_diffrn_reflns_theta_min 3.05
_diffrn_standards_decay_% 0
_diffrn_standards_number 0
_exptl_absorpt_coefficient_mu 1.832
_exptl_absorpt_correction_T_max 0.810
_exptl_absorpt_correction_T_min 0.473
_exptl_absorpt_correction_type multi-scan
_exptl_absorpt_process_details '(SADABS; Bruker, 2003)'
_exptl_crystal_colour colourless
_exptl_crystal_density_diffrn 1.366
_exptl_crystal_density_method 'not measured'
_exptl_crystal_description block
_exptl_crystal_F_000 824
_exptl_crystal_size_max 0.48
_exptl_crystal_size_mid 0.14
_exptl_crystal_size_min 0.12
_refine_diff_density_max 0.461
_refine_diff_density_min -0.407
_refine_ls_extinction_coef 0.0027(3)
_refine_ls_extinction_expression Fc^*^=kFc[1+0.001xFc^2^\l^3^/sin(2\q)]^-1/4^
_refine_ls_extinction_method SHELXL97
_refine_ls_goodness_of_fit_ref 1.038
_refine_ls_hydrogen_treatment constr
_refine_ls_matrix_type full
_refine_ls_number_parameters 202
_refine_ls_number_reflns 4294
_refine_ls_number_restraints 0
_refine_ls_restrained_S_all 1.038
_refine_ls_R_factor_all 0.0394
_refine_ls_R_factor_gt 0.0284
_refine_ls_shift/su_max 0.001
_refine_ls_shift/su_mean 0.000
_refine_ls_structure_factor_coef Fsqd
_refine_ls_weighting_details 'w=1/[\s^2^(Fo^2^)+(0.0232P)^2^+1.7751P] where P=(Fo^2^+2Fc^2^)/3'
_refine_ls_weighting_scheme calc
_refine_ls_wR_factor_gt 0.0630
_refine_ls_wR_factor_ref 0.0681
_reflns_number_gt 3604
_reflns_number_total 4294
_reflns_threshold_expression I>2\s(I)
_cod_data_source_file hg6174.cif
_cod_data_source_block I
_cod_original_sg_symbol_H-M 'P 21/n'
_cod_database_code 2205959
_cod_database_fobs_code 2205959

loop_
_symmetry_equiv_pos_as_xyz
'x, y, z'
'-x+1/2, y+1/2, -z+1/2'
'-x, -y, -z'
'x-1/2, -y-1/2, z-1/2'

loop_
_atom_site_label
_atom_site_fract_x
_atom_site_fract_y
_atom_site_fract_z
_atom_site_U_iso_or_equiv
_atom_site_adp_type
_atom_site_calc_flag
_atom_site_refinement_flags
_atom_site_occupancy
_atom_site_disorder_assembly
_atom_site_disorder_group
_atom_site_type_symbol
As1 0.414424(12) 0.04918(3) 0.390334(10) 0.00982(7) Uani d . 1 . . As
O1 0.41630(9) 0.3104(2) 0.38353(7) 0.0144(3) Uani d . 1 . . O
O2 0.34375(9) -0.0597(2) 0.31679(7) 0.0159(3) Uani d . 1 . . O
O3 0.52048(9) -0.0513(2) 0.41707(7) 0.0137(3) Uani d . 1 . . O
O4 0.36561(9) -0.0135(2) 0.45409(7) 0.0151(3) Uani d . 1 . . O
H1 0.4078 -0.0045 0.4955 0.018 Uiso d R 1 . . H
O5 0.31260(10) 0.5555(2) 0.44185(8) 0.0207(3) Uani d . 1 . . O
H2 0.3219 0.6907 0.4373 0.025 Uiso d R 1 . . H
H3 0.3389 0.4858 0.4200 0.025 Uiso d R 1 . . H
N1 0.57607(11) 0.5423(3) 0.41955(9) 0.0154(4) Uani d . 1 . . N
H4 0.5549 0.6759 0.4161 0.018 Uiso calc R 1 . . H
H5 0.6082 0.5124 0.4656 0.018 Uiso calc R 1 . . H
H6 0.5278 0.4528 0.4031 0.018 Uiso calc R 1 . . H
C1 0.63747(13) 0.5189(3) 0.37659(11) 0.0152(4) Uani d . 1 . . C
H7 0.6015 0.5565 0.3266 0.018 Uiso calc R 1 . . H
C2 0.66708(15) 0.2909(3) 0.37832(13) 0.0236(5) Uani d . 1 . . C
H8 0.6124 0.2002 0.3685 0.028 Uiso calc R 1 . . H
H9 0.7096 0.2571 0.4263 0.028 Uiso calc R 1 . . H
C3 0.71461(15) 0.2430(4) 0.32452(13) 0.0250(5) Uani d . 1 . . C
H10 0.7024 0.0954 0.3096 0.030 Uiso calc R 1 . . H
H11 0.6866 0.3313 0.2823 0.030 Uiso calc R 1 . . H
C4 0.81885(15) 0.2788(4) 0.35154(14) 0.0291(5) Uani d . 1 . . C
H12 0.8487 0.1568 0.3806 0.035 Uiso calc R 1 . . H
H13 0.8397 0.2834 0.3103 0.035 Uiso calc R 1 . . H
C5 0.85239(15) 0.4751(4) 0.39497(14) 0.0276(5) Uani d . 1 . . C
H14 0.9137 0.5109 0.3933 0.033 Uiso calc R 1 . . H
H15 0.8600 0.4437 0.4448 0.033 Uiso calc R 1 . . H
C6 0.79054(15) 0.6666(3) 0.37201(12) 0.0220(5) Uani d . 1 . . C
H16 0.8288 0.7941 0.3852 0.026 Uiso calc R 1 . . H
H17 0.7616 0.6653 0.3199 0.026 Uiso calc R 1 . . H
C7 0.71543(14) 0.6770(3) 0.40484(12) 0.0211(5) Uani d . 1 . . C
H18 0.6887 0.8192 0.3973 0.025 Uiso calc R 1 . . H
H19 0.7441 0.6561 0.4564 0.025 Uiso calc R 1 . . H
N2 0.33232(11) 0.5513(3) 0.26297(8) 0.0134(3) Uani d . 1 . . N
H20 0.3537 0.4533 0.2974 0.016 Uiso calc R 1 . . H
H21 0.2736 0.5194 0.2357 0.016 Uiso calc R 1 . . H
H22 0.3335 0.6791 0.2831 0.016 Uiso calc R 1 . . H
C8 0.39174(13) 0.5549(3) 0.21807(10) 0.0137(4) Uani d . 1 . . C
H23 0.4534 0.6088 0.2478 0.016 Uiso calc R 1 . . H
C9 0.40445(17) 0.3331(3) 0.19637(13) 0.0275(5) Uani d . 1 . . C
H24 0.3450 0.2814 0.1635 0.033 Uiso calc R 1 . . H
H25 0.4223 0.2428 0.2388 0.033 Uiso calc R 1 . . H
C10 0.47663(16) 0.3127(4) 0.16093(12) 0.0284(5) Uani d . 1 B . C
H26 0.5279 0.4092 0.1845 0.034 Uiso calc R 1 . . H
H27 0.5014 0.1687 0.1682 0.034 Uiso calc R 1 . . H
C11 0.4413(2) 0.3594(4) 0.08213(13) 0.0374(6) Uani d . 1 . . C
H28 0.4954 0.3698 0.0668 0.045 Uiso calc R 1 A 1 H
H29 0.4055 0.2364 0.0579 0.045 Uiso calc R 1 A 1 H
C12A 0.3841(4) 0.5461(7) 0.0554(2) 0.0246(12) Uiso d P 0.662(15) B 1 C
H30A 0.3188 0.5066 0.0435 0.029 Uiso calc PR 0.662(15) B 1 H
H31A 0.3928 0.5919 0.0112 0.029 Uiso calc PR 0.662(15) B 1 H
C12B 0.4204(9) 0.5906(14) 0.0611(4) 0.026(3) Uiso d P 0.338(15) B 2 C
H30B 0.4717 0.6443 0.0472 0.032 Uiso d PR 0.338(15) B 2 H
H31B 0.3650 0.5922 0.0180 0.032 Uiso d PR 0.338(15) B 2 H
C13 0.40528(17) 0.7385(4) 0.10873(13) 0.0287(5) Uani d . 1 . . C
H32 0.4718 0.7447 0.1362 0.034 Uiso calc R 1 B 1 H
H33 0.3872 0.8710 0.0822 0.034 Uiso calc R 1 B 1 H
C14 0.35107(14) 0.7092(3) 0.15809(11) 0.0203(5) Uani d . 1 B . C
H34 0.2884 0.6619 0.1299 0.024 Uiso calc R 1 . . H
H35 0.3452 0.8466 0.1787 0.024 Uiso calc R 1 . . H

loop_
_atom_site_aniso_label
_atom_site_aniso_U_11
_atom_site_aniso_U_22
_atom_site_aniso_U_33
_atom_site_aniso_U_12
_atom_site_aniso_U_13
_atom_site_aniso_U_23
As1 0.00959(10) 0.00863(10) 0.00972(11) 0.00033(8) 0.00137(7) -0.00013(8)
O1 0.0172(7) 0.0093(7) 0.0159(7) -0.0002(6) 0.0046(6) 0.0008(6)
O2 0.0145(7) 0.0156(7) 0.0134(7) -0.0003(6) -0.0005(6) -0.0060(6)
O3 0.0108(6) 0.0147(7) 0.0146(7) 0.0037(6) 0.0029(5) 0.0001(6)
O4 0.0121(6) 0.0197(8) 0.0121(7) -0.0018(6) 0.0022(5) 0.0014(6)
O5 0.0266(8) 0.0158(7) 0.0227(8) -0.0007(6) 0.0124(7) -0.0009(6)
N1 0.0133(8) 0.0136(8) 0.0186(9) -0.0003(7) 0.0047(7) -0.0008(7)
C1 0.0134(9) 0.0166(10) 0.0157(10) 0.0008(8) 0.0051(8) 0.0005(8)
C2 0.0241(11) 0.0181(11) 0.0335(13) -0.0022(9) 0.0159(10) -0.0024(10)
C3 0.0254(11) 0.0218(12) 0.0314(13) -0.0009(10) 0.0142(10) -0.0076(10)
C4 0.0254(12) 0.0258(13) 0.0388(15) 0.0053(10) 0.0147(11) -0.0021(11)
C5 0.0150(10) 0.0273(12) 0.0416(15) -0.0014(9) 0.0110(10) 0.0024(11)
C6 0.0231(11) 0.0164(11) 0.0305(13) -0.0030(9) 0.0145(10) 0.0028(9)
C7 0.0203(10) 0.0196(11) 0.0262(12) -0.0039(9) 0.0116(9) -0.0021(9)
N2 0.0149(8) 0.0114(8) 0.0118(8) 0.0001(7) 0.0018(7) 0.0001(7)
C8 0.0124(9) 0.0143(10) 0.0134(10) -0.0007(8) 0.0030(8) -0.0008(8)
C9 0.0410(14) 0.0174(12) 0.0298(13) 0.0060(10) 0.0194(11) 0.0021(10)
C10 0.0313(13) 0.0297(13) 0.0243(13) 0.0158(10) 0.0099(10) 0.0021(10)
C11 0.0540(17) 0.0346(14) 0.0255(14) 0.0073(13) 0.0161(12) -0.0008(12)
C13 0.0346(13) 0.0261(12) 0.0317(14) 0.0064(11) 0.0195(11) 0.0107(11)
C14 0.0182(10) 0.0222(11) 0.0208(11) 0.0013(9) 0.0071(9) 0.0058(9)

loop_
_atom_type_symbol
_atom_type_description
_atom_type_scat_dispersion_real
_atom_type_scat_dispersion_imag
_atom_type_scat_source
C C 0.0033 0.0016 'International Tables Vol C Tables 4.2.6.8 and 6.1.1.4'
H H 0.0000 0.0000 'International Tables Vol C Tables 4.2.6.8 and 6.1.1.4'
N N 0.0061 0.0033 'International Tables Vol C Tables 4.2.6.8 and 6.1.1.4'
O O 0.0106 0.0060 'International Tables Vol C Tables 4.2.6.8 and 6.1.1.4'
As As 0.0499 2.0058 'International Tables Vol C Tables 4.2.6.8 and 6.1.1.4'

loop_
_geom_angle_atom_site_label_1
_geom_angle_atom_site_label_2
_geom_angle_atom_site_label_3
_geom_angle
O2 As1 O3 113.58(7)
O2 As1 O1 111.64(7)
O3 As1 O1 111.51(7)
O2 As1 O4 103.90(7)
O3 As1 O4 107.47(7)
O1 As1 O4 108.23(7)
As1 O4 H1 108.6
H2 O5 H3 110.2
C1 N1 H4 109.5
C1 N1 H5 109.5
H4 N1 H5 109.5
C1 N1 H6 109.5
H4 N1 H6 109.5
H5 N1 H6 109.5
N1 C1 C2 109.17(16)
N1 C1 C7 107.23(16)
C2 C1 C7 115.55(17)
N1 C1 H7 108.2
C2 C1 H7 108.2
C7 C1 H7 108.2
C1 C2 C3 112.84(19)
C1 C2 H8 109.0
C3 C2 H8 109.0
C1 C2 H9 109.0
C3 C2 H9 109.0
H8 C2 H9 107.8
C4 C3 C2 114.9(2)
C4 C3 H10 108.5
C2 C3 H10 108.5
C4 C3 H11 108.5
C2 C3 H11 108.5
H10 C3 H11 107.5
C5 C4 C3 116.05(19)
C5 C4 H12 108.3
C3 C4 H12 108.3
C5 C4 H13 108.3
C3 C4 H13 108.3
H12 C4 H13 107.4
C4 C5 C6 115.7(2)
C4 C5 H14 108.3
C6 C5 H14 108.3
C4 C5 H15 108.3
C6 C5 H15 108.3
H14 C5 H15 107.4
C7 C6 C5 113.38(19)
C7 C6 H16 108.9
C5 C6 H16 108.9
C7 C6 H17 108.9
C5 C6 H17 108.9
H16 C6 H17 107.7
C6 C7 C1 115.67(18)
C6 C7 H18 108.4
C1 C7 H18 108.4
C6 C7 H19 108.4
C1 C7 H19 108.4
H18 C7 H19 107.4
C8 N2 H20 109.5
C8 N2 H21 109.5
H20 N2 H21 109.5
C8 N2 H22 109.5
H20 N2 H22 109.5
H21 N2 H22 109.5
N2 C8 C9 109.12(16)
N2 C8 C14 108.51(15)
C9 C8 C14 115.96(18)
N2 C8 H23 107.7
C9 C8 H23 107.7
C14 C8 H23 107.7
C8 C9 C10 113.79(19)
C8 C9 H24 108.8
C10 C9 H24 108.8
C8 C9 H25 108.8
C10 C9 H25 108.8
H24 C9 H25 107.7
C11 C10 C9 114.4(2)
C11 C10 H26 108.7
C9 C10 H26 108.7
C11 C10 H27 108.7
C9 C10 H27 108.7
H26 C10 H27 107.6
C12A C11 C10 119.8(2)
C12A C11 C12B 23.0(3)
C10 C11 C12B 116.2(3)
C12A C11 H28 107.4
C10 C11 H28 107.4
C12B C11 H28 88.3
C12A C11 H29 107.4
C10 C11 H29 107.4
C12B C11 H29 126.7
H28 C11 H29 106.9
C11 C12A C13 114.9(3)
C11 C12A H30A 108.6
C13 C12A H30A 108.6
C11 C12A H31A 108.6
C13 C12A H31A 108.6
H30A C12A H31A 107.5
C13 C12B C11 121.3(5)
C13 C12B H30B 107.1
C11 C12B H30B 107.3
C13 C12B H31B 106.8
C11 C12B H31B 106.8
H30B C12B H31B 106.7
C12B C13 C14 128.0(5)
C12B C13 C12A 22.3(4)
C14 C13 C12A 108.3(3)
C12B C13 H32 91.3
C14 C13 H32 110.0
C12A C13 H32 110.0
C12B C13 H33 106.6
C14 C13 H33 110.0
C12A C13 H33 110.0
H32 C13 H33 108.4
C13 C14 C8 115.45(18)
C13 C14 H34 108.4
C8 C14 H34 108.4
C13 C14 H35 108.4
C8 C14 H35 108.4
H34 C14 H35 107.5

loop_
_geom_bond_atom_site_label_1
_geom_bond_atom_site_label_2
_geom_bond_distance
_geom_bond_publ_flag
As1 O2 1.6644(13) y
As1 O3 1.6732(13) y
As1 O1 1.6789(13) y
As1 O4 1.7466(14) y
O4 H1 0.8680 ?
O5 H2 0.8874 ?
O5 H3 0.8255 ?
N1 C1 1.498(3) ?
N1 H4 0.9100 ?
N1 H5 0.9100 ?
N1 H6 0.9100 ?
C1 C2 1.526(3) ?
C1 C7 1.529(3) ?
C1 H7 1.0000 ?
C2 C3 1.536(3) ?
C2 H8 0.9900 ?
C2 H9 0.9900 ?
C3 C4 1.535(3) ?
C3 H10 0.9900 ?
C3 H11 0.9900 ?
C4 C5 1.518(3) ?
C4 H12 0.9900 ?
C4 H13 0.9900 ?
C5 C6 1.527(3) ?
C5 H14 0.9900 ?
C5 H15 0.9900 ?
C6 C7 1.525(3) ?
C6 H16 0.9900 ?
C6 H17 0.9900 ?
C7 H18 0.9900 ?
C7 H19 0.9900 ?
N2 C8 1.496(3) ?
N2 H20 0.9100 ?
N2 H21 0.9100 ?
N2 H22 0.9100 ?
C8 C9 1.518(3) ?
C8 C14 1.521(3) ?
C8 H23 1.0000 ?
C9 C10 1.525(3) ?
C9 H24 0.9900 ?
C9 H25 0.9900 ?
C10 C11 1.522(3) ?
C10 H26 0.9900 ?
C10 H27 0.9900 ?
C11 C12A 1.476(4) ?
C11 C12B 1.543(8) ?
C11 H28 0.9900 ?
C11 H29 0.9900 ?
C12A C13 1.593(5) ?
C12A H30A 0.9900 ?
C12A H31A 0.9900 ?
C12B C13 1.424(8) ?
C12B H30B 0.9900 ?
C12B H31B 0.9900 ?
C13 C14 1.518(3) ?
C13 H32 0.9900 ?
C13 H33 0.9900 ?
C14 H34 0.9900 ?
C14 H35 0.9900 ?

loop_
_geom_hbond_atom_site_label_D
_geom_hbond_atom_site_label_H
_geom_hbond_atom_site_label_A
_geom_hbond_site_symmetry_A
_geom_hbond_distance_DH
_geom_hbond_distance_HA
_geom_hbond_distance_DA
_geom_hbond_angle_DHA
O4 H1 O3 3_656 0.87 1.77 2.6250(19) 169
O5 H2 O4 1_565 0.89 2.00 2.865(2) 165
O5 H3 O1 . 0.83 1.96 2.779(2) 171
N1 H4 O3 1_565 0.91 1.83 2.735(2) 175
N1 H5 O5 3_666 0.91 1.90 2.805(2) 173
N1 H6 O1 . 0.91 1.87 2.762(2) 166
N2 H20 O1 . 0.91 1.91 2.794(2) 165
N2 H21 O2 2 0.91 1.84 2.744(2) 177
N2 H22 O2 1_565 0.91 1.79 2.697(2) 173

loop_
_geom_torsion_atom_site_label_1
_geom_torsion_atom_site_label_2
_geom_torsion_atom_site_label_3
_geom_torsion_atom_site_label_4
_geom_torsion
N1 C1 C2 C3 168.86(17)
C7 C1 C2 C3 -70.2(2)
C1 C2 C3 C4 88.2(2)
C2 C3 C4 C5 -42.1(3)
C3 C4 C5 C6 -36.1(3)
C4 C5 C6 C7 86.7(3)
C5 C6 C7 C1 -71.9(3)
N1 C1 C7 C6 175.18(17)
C2 C1 C7 C6 53.2(3)
N2 C8 C9 C10 -170.24(17)
C14 C8 C9 C10 66.9(3)
C8 C9 C10 C11 -84.1(3)
C9 C10 C11 C12A 46.1(4)
C9 C10 C11 C12B 71.9(6)
C10 C11 C12A C13 30.6(6)
C12B C11 C12A C13 -56.9(9)
C12A C11 C12B C13 84.6(12)
C10 C11 C12B C13 -20.2(12)
C11 C12B C13 C14 -41.0(12)
C11 C12B C13 C12A -72.1(12)
C11 C12A C13 C12B 69.5(9)
C11 C12A C13 C14 -85.1(4)
C12B C13 C14 C8 66.8(6)
C12A C13 C14 C8 78.8(3)
N2 C8 C14 C13 177.73(18)
C9 C8 C14 C13 -59.1(3)
